data_2236219
loop_
_publ_author_name
'Pekdemir, Merve'
'I\,s\?ik, \,Samil'
'G\"um\"u\,s, S\"umeyye'
'A\(gar, Erbil'
'\"Ozt\"urk Y\?ild\?ir\?im, Sema'
'Butcher, Ray J.'

_publ_section_title
;
 2-Methyl-3-nitro-<i>N</i>-{(<i>E</i>)-[5-(4-nitrophenyl)furan-2-yl]methylidene}aniline
;
_journal_coeditor_code GK2492
_journal_issue 9
_journal_name_full 'Acta Crystallographica Section E'
_journal_page_first o2630
_journal_paper_doi 10.1107/S1600536812033818
_journal_volume 68
_journal_year 2012
_chemical_formula_iupac 'C18 H13 N3 O5'
_chemical_formula_moiety 'C18 H13 N3 O5'
_chemical_formula_sum 'C18 H13 N3 O5'
_chemical_formula_weight 351.31
_chemical_name_systematic
;
2-Methyl-3-nitro-<i>N</i>-{(<i>E</i>)-[5-(4-nitrophenyl)furan-
2-yl]methylidene}aniline
;
_space_group_IT_number 14
_symmetry_cell_setting monoclinic
_symmetry_space_group_name_Hall '-P 2ybc'
_symmetry_space_group_name_H-M 'P 1 21/c 1'
_atom_sites_solution_hydrogens geom
_atom_sites_solution_primary direct
_atom_sites_solution_secondary difmap
_audit_creation_method SHELXL-97
_cell_angle_alpha 90.00
_cell_angle_beta 101.529(2)
_cell_angle_gamma 90.00
_cell_formula_units_Z 4
_cell_length_a 10.9026(3)
_cell_length_b 10.2798(3)
_cell_length_c 14.2962(3)
_cell_measurement_reflns_used 3039
_cell_measurement_temperature 123(2)
_cell_measurement_theta_max 75.53
_cell_measurement_theta_min 3.15
_cell_volume 1569.94(7)
_computing_cell_refinement
;
CrysAlis CCD (Oxford Diffraction, 2007)
;
_computing_data_collection
;
CrysAlis CCD (Oxford Diffraction, 2007)
;
_computing_data_reduction
;
CrysAlis RED (Oxford Diffraction, 2007)
;
_computing_molecular_graphics 'SHELXTL (Sheldrick, 2008)'
_computing_publication_material 'SHELXTL (Sheldrick, 2008)'
_computing_structure_refinement 'SHELXL97 (Sheldrick, 2008)'
_computing_structure_solution 'SHELXS97 (Sheldrick, 2008)'
_diffrn_ambient_temperature 123(2)
_diffrn_detector_area_resol_mean 10.5081
_diffrn_measured_fraction_theta_full 0.999
_diffrn_measured_fraction_theta_max 0.974
_diffrn_measurement_device_type 'Oxford Diffraction Gemini-R'
_diffrn_measurement_method '\w scans'
_diffrn_radiation_monochromator graphite
_diffrn_radiation_source 'Enhance (Cu) X-ray Source'
_diffrn_radiation_type 'Cu K\a'
_diffrn_radiation_wavelength 1.5418
_diffrn_reflns_av_R_equivalents 0.0282
_diffrn_reflns_av_sigmaI/netI 0.0328
_diffrn_reflns_limit_h_max 13
_diffrn_reflns_limit_h_min -12
_diffrn_reflns_limit_k_max 12
_diffrn_reflns_limit_k_min -12
_diffrn_reflns_limit_l_max 7
_diffrn_reflns_limit_l_min -17
_diffrn_reflns_number 6460
_diffrn_reflns_theta_full 67.50
_diffrn_reflns_theta_max 75.71
_diffrn_reflns_theta_min 4.14
_exptl_absorpt_coefficient_mu 0.934
_exptl_absorpt_correction_T_max 0.688
_exptl_absorpt_correction_T_min 0.671
_exptl_absorpt_correction_type multi-scan
_exptl_absorpt_process_details
;
[CrysAlis RED (Oxford Diffraction, 2007), and Clark & Reid
(1995)]
;
_exptl_crystal_colour 'light yellow'
_exptl_crystal_density_diffrn 1.486
_exptl_crystal_density_method 'not measured'
_exptl_crystal_description block
_exptl_crystal_F_000 728
_exptl_crystal_size_max 0.50
_exptl_crystal_size_mid 0.40
_exptl_crystal_size_min 0.40
_refine_diff_density_max 0.308
_refine_diff_density_min -0.234
_refine_ls_extinction_method none
_refine_ls_goodness_of_fit_ref 1.054
_refine_ls_hydrogen_treatment constr
_refine_ls_matrix_type full
_refine_ls_number_parameters 236
_refine_ls_number_reflns 3171
_refine_ls_number_restraints 0
_refine_ls_restrained_S_all 1.054
_refine_ls_R_factor_all 0.0486
_refine_ls_R_factor_gt 0.0423
_refine_ls_shift/su_max 0.000
_refine_ls_shift/su_mean 0.000
_refine_ls_structure_factor_coef Fsqd
_refine_ls_weighting_details 'calc w=1/[\s^2^(Fo^2^)+(0.0671P)^2^+0.3233P] where P=(Fo^2^+2Fc^2^)/3'
_refine_ls_weighting_scheme calc
_refine_ls_wR_factor_gt 0.1113
_refine_ls_wR_factor_ref 0.1178
_reflns_number_gt 2764
_reflns_number_total 3171
_reflns_threshold_expression I>2sigma(I)
_cod_data_source_file gk2492.cif
_cod_data_source_block I
_cod_original_sg_symbol_H-M 'P 21/c'
_cod_database_code 2236219
_cod_database_fobs_code 2236219

loop_
_symmetry_equiv_pos_as_xyz
'x, y, z'
'-x, y+1/2, -z+1/2'
'-x, -y, -z'
'x, -y-1/2, z-1/2'

loop_
_atom_site_type_symbol
_atom_site_label
_atom_site_fract_x
_atom_site_fract_y
_atom_site_fract_z
_atom_site_U_iso_or_equiv
_atom_site_adp_type
_atom_site_calc_flag
_atom_site_refinement_flags
_atom_site_occupancy
_atom_site_symmetry_multiplicity
N N1 -0.22774(12) 0.22828(14) -0.24867(10) 0.0309(3) Uani d . 1 1
N N2 0.28795(11) 0.40005(12) 0.30426(9) 0.0224(3) Uani d . 1 1
N N3 0.26983(13) 0.41136(13) 0.64618(9) 0.0281(3) Uani d . 1 1
O O1 -0.32515(11) 0.21084(14) -0.21964(10) 0.0412(3) Uani d . 1 1
O O2 -0.21821(12) 0.20872(15) -0.33171(9) 0.0448(3) Uani d . 1 1
O O3 0.20668(9) 0.40126(10) 0.10398(7) 0.0206(2) Uani d . 1 1
O O4 0.15778(13) 0.43153(18) 0.63095(9) 0.0537(4) Uani d . 1 1
O O5 0.33489(12) 0.41218(14) 0.72703(8) 0.0403(3) Uani d . 1 1
C C1 -0.11759(13) 0.27566(15) -0.18146(10) 0.0247(3) Uani d . 1 1
C C2 -0.01288(15) 0.31134(16) -0.21649(11) 0.0280(3) Uani d . 1 1
H H2A -0.0121 0.3041 -0.2812 0.034 Uiso calc R 1 1
C C3 0.09029(14) 0.35784(16) -0.15327(10) 0.0258(3) Uani d . 1 1
H H3A 0.1611 0.3832 -0.1756 0.031 Uiso calc R 1 1
C C4 0.08916(13) 0.36719(14) -0.05598(10) 0.0209(3) Uani d . 1 1
C C5 -0.01791(13) 0.32932(14) -0.02242(10) 0.0224(3) Uani d . 1 1
H H5A -0.0187 0.3345 0.0424 0.027 Uiso calc R 1 1
C C6 -0.12221(13) 0.28430(14) -0.08556(11) 0.0242(3) Uani d . 1 1
H H6A -0.1940 0.2603 -0.0641 0.029 Uiso calc R 1 1
C C7 0.20003(13) 0.41645(14) 0.00792(10) 0.0204(3) Uani d . 1 1
C C8 0.30432(14) 0.47801(15) -0.00873(10) 0.0236(3) Uani d . 1 1
H H8A 0.3217 0.4999 -0.0679 0.028 Uiso calc R 1 1
C C9 0.38082(14) 0.50202(15) 0.08172(10) 0.0236(3) Uani d . 1 1
H H9A 0.4585 0.5428 0.0936 0.028 Uiso calc R 1 1
C C10 0.31886(13) 0.45401(14) 0.14813(10) 0.0215(3) Uani d . 1 1
C C11 0.35804(13) 0.44480(14) 0.25000(10) 0.0222(3) Uani d . 1 1
H H11A 0.4382 0.4727 0.2778 0.027 Uiso calc R 1 1
C C12 0.34377(13) 0.38033(14) 0.40136(10) 0.0216(3) Uani d . 1 1
C C13 0.46195(14) 0.32360(15) 0.42596(11) 0.0248(3) Uani d . 1 1
H H13A 0.5056 0.3028 0.3783 0.030 Uiso calc R 1 1
C C14 0.51519(14) 0.29778(15) 0.52044(11) 0.0270(3) Uani d . 1 1
H H14A 0.5945 0.2608 0.5361 0.032 Uiso calc R 1 1
C C15 0.45026(14) 0.32705(15) 0.59109(10) 0.0248(3) Uani d . 1 1
H H15A 0.4849 0.3099 0.6548 0.030 Uiso calc R 1 1
C C16 0.33171(13) 0.38282(14) 0.56546(10) 0.0221(3) Uani d . 1 1
C C17 0.27330(13) 0.41176(14) 0.47145(10) 0.0208(3) Uani d . 1 1
C C18 0.14791(14) 0.47584(16) 0.43966(11) 0.0267(3) Uani d . 1 1
H H18A 0.1486 0.5596 0.4694 0.040 Uiso calc R 1 1
H H18B 0.0841 0.4227 0.4577 0.040 Uiso calc R 1 1
H H18C 0.1310 0.4861 0.3715 0.040 Uiso calc R 1 1

loop_
_atom_site_aniso_label
_atom_site_aniso_U_11
_atom_site_aniso_U_22
_atom_site_aniso_U_33
_atom_site_aniso_U_12
_atom_site_aniso_U_13
_atom_site_aniso_U_23
N1 0.0263(7) 0.0291(7) 0.0333(7) 0.0015(5) -0.0037(5) -0.0025(6)
N2 0.0224(6) 0.0234(6) 0.0213(6) 0.0002(5) 0.0040(5) -0.0015(5)
N3 0.0339(7) 0.0280(7) 0.0237(6) -0.0029(6) 0.0091(5) 0.0007(5)
O1 0.0234(6) 0.0482(8) 0.0492(7) -0.0046(5) 0.0003(5) -0.0067(6)
O2 0.0407(7) 0.0580(9) 0.0306(6) -0.0050(6) -0.0051(5) -0.0087(6)
O3 0.0211(5) 0.0228(5) 0.0177(5) -0.0007(4) 0.0034(4) -0.0005(4)
O4 0.0355(7) 0.0957(13) 0.0336(7) 0.0182(8) 0.0155(5) 0.0061(7)
O5 0.0425(7) 0.0572(8) 0.0218(6) -0.0081(6) 0.0076(5) -0.0048(5)
C1 0.0221(7) 0.0231(7) 0.0263(7) 0.0025(6) -0.0015(6) -0.0012(6)
C2 0.0282(7) 0.0338(8) 0.0212(7) 0.0010(6) 0.0031(6) -0.0012(6)
C3 0.0238(7) 0.0314(8) 0.0230(7) 0.0001(6) 0.0067(5) 0.0022(6)
C4 0.0213(7) 0.0194(7) 0.0215(7) 0.0028(5) 0.0031(5) 0.0013(5)
C5 0.0234(7) 0.0221(7) 0.0220(7) 0.0029(6) 0.0056(5) 0.0008(6)
C6 0.0209(7) 0.0226(7) 0.0295(8) 0.0024(6) 0.0061(6) 0.0025(6)
C7 0.0229(7) 0.0206(7) 0.0182(7) 0.0043(5) 0.0051(5) 0.0020(5)
C8 0.0234(7) 0.0265(7) 0.0218(7) 0.0022(6) 0.0064(5) 0.0030(6)
C9 0.0212(7) 0.0245(7) 0.0254(7) -0.0009(6) 0.0052(5) 0.0004(6)
C10 0.0190(6) 0.0206(7) 0.0247(7) -0.0002(5) 0.0043(5) -0.0011(6)
C11 0.0217(7) 0.0208(7) 0.0239(7) -0.0005(6) 0.0038(5) -0.0022(6)
C12 0.0229(7) 0.0211(7) 0.0205(7) -0.0037(6) 0.0037(5) -0.0014(5)
C13 0.0246(7) 0.0262(7) 0.0246(7) 0.0001(6) 0.0073(6) -0.0020(6)
C14 0.0226(7) 0.0270(8) 0.0299(8) 0.0025(6) 0.0016(6) -0.0013(6)
C15 0.0271(7) 0.0234(7) 0.0219(7) -0.0036(6) -0.0001(5) 0.0000(6)
C16 0.0254(7) 0.0205(7) 0.0215(7) -0.0050(6) 0.0069(5) -0.0023(5)
C17 0.0204(7) 0.0189(7) 0.0236(7) -0.0033(5) 0.0053(5) -0.0012(5)
C18 0.0237(7) 0.0295(8) 0.0270(7) 0.0022(6) 0.0056(6) 0.0001(6)

loop_
_atom_type_symbol
_atom_type_description
_atom_type_scat_dispersion_real
_atom_type_scat_dispersion_imag
_atom_type_scat_source
C C 0.0181 0.0091 'International Tables Vol C Tables 4.2.6.8 and 6.1.1.4'
H H 0.0000 0.0000 'International Tables Vol C Tables 4.2.6.8 and 6.1.1.4'
N N 0.0311 0.0180 'International Tables Vol C Tables 4.2.6.8 and 6.1.1.4'
O O 0.0492 0.0322 'International Tables Vol C Tables 4.2.6.8 and 6.1.1.4'

loop_
_geom_angle_atom_site_label_1
_geom_angle_atom_site_label_2
_geom_angle_atom_site_label_3
_geom_angle
O1 N1 O2 123.25(14)
O1 N1 C1 118.58(14)
O2 N1 C1 118.17(14)
C11 N2 C12 117.06(12)
O4 N3 O5 122.54(14)
O4 N3 C16 119.57(13)
O5 N3 C16 117.89(13)
C7 O3 C10 106.26(11)
C2 C1 C6 122.47(14)
C2 C1 N1 118.59(14)
C6 C1 N1 118.94(14)
C3 C2 C1 118.55(14)
C3 C2 H2A 120.7
C1 C2 H2A 120.7
C2 C3 C4 120.52(14)
C2 C3 H3A 119.7
C4 C3 H3A 119.7
C3 C4 C5 119.67(13)
C3 C4 C7 118.58(13)
C5 C4 C7 121.76(13)
C6 C5 C4 120.11(13)
C6 C5 H5A 119.9
C4 C5 H5A 119.9
C5 C6 C1 118.68(14)
C5 C6 H6A 120.7
C1 C6 H6A 120.7
C8 C7 O3 110.44(13)
C8 C7 C4 132.08(13)
O3 C7 C4 117.48(12)
C7 C8 C9 106.36(13)
C7 C8 H8A 126.8
C9 C8 H8A 126.8
C10 C9 C8 106.86(13)
C10 C9 H9A 126.6
C8 C9 H9A 126.6
C9 C10 O3 110.08(12)
C9 C10 C11 129.92(13)
O3 C10 C11 119.85(12)
N2 C11 C10 123.11(13)
N2 C11 H11A 118.4
C10 C11 H11A 118.4
C13 C12 N2 120.15(13)
C13 C12 C17 121.44(13)
N2 C12 C17 118.28(13)
C14 C13 C12 120.82(14)
C14 C13 H13A 119.6
C12 C13 H13A 119.6
C15 C14 C13 119.77(14)
C15 C14 H14A 120.1
C13 C14 H14A 120.1
C14 C15 C16 118.84(14)
C14 C15 H15A 120.6
C16 C15 H15A 120.6
C15 C16 C17 124.04(14)
C15 C16 N3 114.85(13)
C17 C16 N3 121.10(13)
C16 C17 C12 115.08(13)
C16 C17 C18 126.53(13)
C12 C17 C18 118.35(13)
C17 C18 H18A 109.5
C17 C18 H18B 109.5
H18A C18 H18B 109.5
C17 C18 H18C 109.5
H18A C18 H18C 109.5
H18B C18 H18C 109.5

loop_
_geom_bond_atom_site_label_1
_geom_bond_atom_site_label_2
_geom_bond_distance
N1 O1 1.2282(18)
N1 O2 1.2288(19)
N1 C1 1.4633(19)
N2 C11 1.2783(19)
N2 C12 1.4145(18)
N3 O4 1.2151(19)
N3 O5 1.2294(18)
N3 C16 1.4779(18)
O3 C7 1.3696(16)
O3 C10 1.3711(17)
C1 C2 1.385(2)
C1 C6 1.385(2)
C2 C3 1.380(2)
C2 H2A 0.9300
C3 C4 1.397(2)
C3 H3A 0.9300
C4 C5 1.403(2)
C4 C7 1.453(2)
C5 C6 1.383(2)
C5 H5A 0.9300
C6 H6A 0.9300
C7 C8 1.363(2)
C8 C9 1.413(2)
C8 H8A 0.9300
C9 C10 1.363(2)
C9 H9A 0.9300
C10 C11 1.437(2)
C11 H11A 0.9300
C12 C13 1.394(2)
C12 C17 1.417(2)
C13 C14 1.385(2)
C13 H13A 0.9300
C14 C15 1.378(2)
C14 H14A 0.9300
C15 C16 1.394(2)
C15 H15A 0.9300
C16 C17 1.399(2)
C17 C18 1.504(2)
C18 H18A 0.9600
C18 H18B 0.9600
C18 H18C 0.9600

loop_
_geom_hbond_atom_site_label_D
_geom_hbond_atom_site_label_H
_geom_hbond_atom_site_label_A
_geom_hbond_site_symmetry_A
_geom_hbond_distance_DH
_geom_hbond_distance_HA
_geom_hbond_distance_DA
_geom_hbond_angle_DHA
_geom_hbond_publ_flag
C18 H18C N2 . 0.96 2.30 2.8047(19) 112.0 n
C3 H3A O5 1_554 0.93 2.58 3.4895(19) 165 y
C13 H13A O1 4_666 0.93 2.53 3.432(2) 162 y
C14 H14A O2 1_656 0.93 2.55 3.361(2) 147 y

loop_
_geom_torsion_atom_site_label_1
_geom_torsion_atom_site_label_2
_geom_torsion_atom_site_label_3
_geom_torsion_atom_site_label_4
_geom_torsion
O1 N1 C1 C2 -171.75(15)
O2 N1 C1 C2 7.8(2)
O1 N1 C1 C6 7.7(2)
O2 N1 C1 C6 -172.80(15)
C6 C1 C2 C3 -0.3(2)
N1 C1 C2 C3 179.05(14)
C1 C2 C3 C4 0.7(2)
C2 C3 C4 C5 -0.2(2)
C2 C3 C4 C7 179.87(14)
C3 C4 C5 C6 -0.7(2)
C7 C4 C5 C6 179.25(13)
C4 C5 C6 C1 1.0(2)
C2 C1 C6 C5 -0.5(2)
N1 C1 C6 C5 -179.91(13)
C10 O3 C7 C8 -0.50(15)
C10 O3 C7 C4 179.55(12)
C3 C4 C7 C8 12.5(2)
C5 C4 C7 C8 -167.42(15)
C3 C4 C7 O3 -167.53(13)
C5 C4 C7 O3 12.5(2)
O3 C7 C8 C9 0.36(17)
C4 C7 C8 C9 -179.70(15)
C7 C8 C9 C10 -0.08(17)
C8 C9 C10 O3 -0.23(17)
C8 C9 C10 C11 175.19(15)
C7 O3 C10 C9 0.44(15)
C7 O3 C10 C11 -175.51(13)
C12 N2 C11 C10 171.79(14)
C9 C10 C11 N2 178.09(15)
O3 C10 C11 N2 -6.9(2)
C11 N2 C12 C13 -43.4(2)
C11 N2 C12 C17 140.62(14)
N2 C12 C13 C14 -176.78(14)
C17 C12 C13 C14 -0.9(2)
C12 C13 C14 C15 0.7(2)
C13 C14 C15 C16 -0.2(2)
C14 C15 C16 C17 -0.1(2)
C14 C15 C16 N3 -179.66(13)
O4 N3 C16 C15 -163.26(16)
O5 N3 C16 C15 15.9(2)
O4 N3 C16 C17 17.2(2)
O5 N3 C16 C17 -163.65(14)
C15 C16 C17 C12 -0.1(2)
N3 C16 C17 C12 179.45(12)
C15 C16 C17 C18 -177.78(14)
N3 C16 C17 C18 1.8(2)
C13 C12 C17 C16 0.6(2)
N2 C12 C17 C16 176.52(12)
C13 C12 C17 C18 178.50(14)
N2 C12 C17 C18 -5.6(2)
